data_7233820
loop_
_publ_author_name
'Rekha Narayan'
'Prashant Kumar'
'K. S. Narayan'
'S. K. Asha'

_publ_section_title
;
 Supramolecular P4VP-pentadecylphenol naphthalenebisimide comb-polymer:
 mesoscopic organization and charge transport properties
;
_journal_name_full 'Journal of Materials Chemistry C'
_journal_page_first 6511
_journal_page_last 6519
_journal_paper_doi 10.1039/C4TC00611A
_journal_volume 2
_journal_year 2014
_chemical_formula_sum 'C43 H56 N2 O5'
_chemical_formula_weight 680.913
_space_group_IT_number 45
_space_group_name_Hall 'I 2 -2c'
_space_group_name_H-M_alt 'I b a 2'
_symmetry_cell_setting orthorhombic
_symmetry_Int_Tables_number 45
_symmetry_space_group_name_H-M 'I b a 2'
_cell_angle_alpha 90
_cell_angle_beta 90
_cell_angle_gamma 90
_cell_formula_units_Z 8
_cell_length_a 20.076(8)
_cell_length_b 49.223(19)
_cell_length_c 8.695(3)
_cell_volume 8592(6)
_diffrn_ambient_temperature 100
_diffrn_radiation_probe x-ray
_diffrn_radiation_type MoK\a
_diffrn_radiation_wavelength 0.71069
_exptl_crystal_density_diffrn 1.096
_refine_ls_goodness_of_fit_ref 1.526
_refine_ls_number_reflns 5240
_refine_ls_R_factor_gt 0.12
_cod_data_source_file J-MaterChem-C-2014-2-6511.cif
_cod_data_source_block TRIAL2
_cod_original_cell_volume 8592.25
_cod_database_code 7233820

loop_
_symmetry_equiv_pos_site_id
_symmetry_equiv_pos_as_xyz
1 x,y,z
2 -x,-y,z
3 1/2+x,1/2-y,z
4 1/2-x,1/2+y,z
5 1/2+x,1/2+y,1/2+z
6 1/2-x,1/2-y,1/2+z
7 x,-y,1/2+z
8 -x,y,1/2+z

loop_
_atom_site_label
_atom_site_type_symbol
_atom_site_fract_x
_atom_site_fract_y
_atom_site_fract_z
_atom_site_U_iso_or_equiv
N1 N 1.05518 0.122127 0.576334 .01
C6 C 0.899928 0.167991 0.364852 .01
C4 C 0.951349 0.152689 0.432899 .01
C3 C 1.01795 0.158444 0.399005 .01
C8 C 0.980797 0.195359 0.227019 .01
C10 C 0.833164 0.161323 0.402326 .01
C12 C 0.870311 0.126202 0.573888 .01
C11 C 0.81984 0.140879 0.507458 .01
C5 C 0.9346 0.13078 0.539786 .01
C2 C 0.993031 0.116519 0.616003 .01
N2 N 0.796228 0.19806 0.233846 .01
C7 C 0.915585 0.188321 0.263209 .01
C1 C 1.07198 0.142761 0.470537 .01
C9 C 1.03285 0.180252 0.296716 .01
C20 C 0.775335 0.176445 0.338644 .01
C21 C 0.861769 0.205178 0.185817 .01
C23 C 0.722082 0.237752 0.274392 .01
C27 C 0.711399 0.211942 0.036532 .01
C24 C 0.674186 0.25523 0.228362 .01
C26 C 0.662621 0.229572 -0.005692 .01
C25 C 0.64536 0.251023 0.081436 .01
C22 C 0.740711 0.215827 0.180005 .01
O5 O 0.597051 0.27026 0.037413 .01
O1 O 1.13148 0.14795 0.445059 .01
O2 O 0.978841 0.09868 0.714838 .01
O3 O 0.718687 0.172512 0.362468 .01
O4 O 0.872199 0.223745 0.098614 .01
C13 C 1.11056 0.10774 0.652989 .01
C14 C 1.1283 0.082428 0.575628 .01
C32 C 0.685292 0.091121 -0.224392 .01
C18 C 1.13486 0.044884 0.368808 .01
C31 C 0.665245 0.113432 -0.12818 .01
C28 C 0.729976 0.188999 -0.067427 .01
C29 C 0.683117 0.164682 -0.044207 .01
C17 C 1.10352 0.060539 0.467112 .01
C35 C 0.62972 0.010453 -0.275637 .01
C30 C 0.70282 0.14135 -0.160204 .01
C33 C 0.649564 0.064794 -0.205683 .01
C15 C 1.1981 0.072603 0.67018 .01
C16 C 1.16927 0.059367 0.781778 .01
C34 C 0.668626 0.03895 -0.304635 .01
C39 C 0.558667 -0.068791 -0.251827 .01
C37 C 0.602805 -0.012624 -0.26544 .01
C38 C 0.610278 -0.044791 -0.278759 .01
C54 C 0.590297 -0.116874 -0.107847 .01
C56 C 1.07218 0.027378 0.306827 .01
C59 C 1.11962 0.013967 0.176131 .01
C60 C 0.511881 -0.118255 -0.083635 .01
C62 C 0.573573 -0.086474 -0.142302 .01
C63 C 0.534265 -0.135074 0.056167 .01
O1S O 0.484474 0.243125 0.359587 .01
C1S C 0.609896 0.205919 0.564061 .01
N1S N 0.563828 0.21377 0.437665 .01
C3S C 0.525749 0.234839 0.453016 .01
C2S C 0.562023 0.196944 0.29357 .01
